data_7212995
loop_
_publ_author_name
'Vaidhyanathan, R.'
'Natarajan, Srinivasan'

_publ_section_title
;
 New open-framework layered tin(II) phosphates intercalated with amines
;
_journal_issue 8
_journal_name_full 'Journal of Materials Chemistry'
_journal_page_first 1807
_journal_paper_doi 10.1039/a809682a
_journal_volume 9
_journal_year 1999
_chemical_formula_sum 'C2 H6 N O4 P Sn'
_chemical_formula_weight 257.74
_chemical_name_systematic
; 
 ? 
;
_space_group_IT_number 15
_symmetry_space_group_name_Hall '-C 2yc'
_symmetry_space_group_name_H-M 'C 1 2/c 1'
_atom_sites_solution_hydrogens geom
_atom_sites_solution_primary direct
_atom_sites_solution_secondary difmap
_audit_creation_method SHELXL
_cell_angle_alpha 90.00
_cell_angle_beta 111.300(2)
_cell_angle_gamma 90.00
_cell_formula_units_Z 6
_cell_length_a 18.1327(13)
_cell_length_b 7.8581(6)
_cell_length_c 9.3441(7)
_cell_measurement_temperature 293(2)
_cell_volume 1240.48(16)
_computing_structure_refinement 'SHELXL-93 (Sheldrick, 1993)'
_computing_structure_solution 'SHELXS-86 (Sheldrick, 1990)'
_diffrn_ambient_temperature 293(2)
_diffrn_radiation_monochromator graphite
_diffrn_radiation_source 'fine-focus sealed tube'
_diffrn_radiation_type MoK\a
_diffrn_radiation_wavelength 0.71073
_diffrn_reflns_av_R_equivalents 0.0481
_diffrn_reflns_av_sigmaI/netI 0.0518
_diffrn_reflns_limit_h_max 20
_diffrn_reflns_limit_h_min -19
_diffrn_reflns_limit_k_max 8
_diffrn_reflns_limit_k_min -8
_diffrn_reflns_limit_l_max 7
_diffrn_reflns_limit_l_min -10
_diffrn_reflns_number 2549
_diffrn_reflns_theta_max 23.28
_diffrn_reflns_theta_min 2.41
_exptl_absorpt_coefficient_mu 3.239
_exptl_crystal_density_diffrn 2.070
_exptl_crystal_F_000 732
_refine_diff_density_max 1.442
_refine_diff_density_min -1.093
_refine_diff_density_rms 0.363
_refine_ls_extinction_coef 0.0121(9)
_refine_ls_extinction_expression Fc^*^=kFc[1+0.001xFc^2^\l^3^/sin(2\q)]^-1/4^
_refine_ls_extinction_method SHELXL
_refine_ls_goodness_of_fit_all 1.277
_refine_ls_goodness_of_fit_obs 1.292
_refine_ls_matrix_type full
_refine_ls_number_parameters 89
_refine_ls_number_reflns 898
_refine_ls_number_restraints 0
_refine_ls_restrained_S_all 1.277
_refine_ls_restrained_S_obs 1.292
_refine_ls_R_factor_all 0.0403
_refine_ls_R_factor_obs 0.0394
_refine_ls_shift/esd_max -0.001
_refine_ls_shift/esd_mean 0.000
_refine_ls_structure_factor_coef Fsqd
_refine_ls_weighting_details 'w=1/[\s^2^(Fo^2^)+(0.0619P)^2^+0.0000P] where P=(Fo^2^+2Fc^2^)/3'
_refine_ls_weighting_scheme calc
_refine_ls_wR_factor_all 0.1094
_refine_ls_wR_factor_obs 0.1087
_reflns_number_observed 867
_reflns_number_total 898
_reflns_observed_criterion >2sigma(I)
_cod_data_source_file 809682asup1.cif
_cod_data_source_block sad
_cod_depositor_comments
;
The following automatic conversions were performed:

'_refine_ls_weighting_scheme' value 'calc
w=1/[\s^2^(Fo^2^)+(0.0619P)^2^+0.0000P] where P=(Fo^2^+2Fc^2^)/3' was
changed to 'calc'. New tag '_refine_ls_weighting_details' was
created. The value of the new tag was set to
'w=1/[\s^2^(Fo^2^)+(0.0619P)^2^+0.0000P] where P=(Fo^2^+2Fc^2^)/3'.

Automatic conversion script
Id: cif_fix_values 3143 2015-03-26 13:38:13Z robertas 
;
_cod_original_cell_volume 1240.5(2)
_cod_database_code 7212995

loop_
_symmetry_equiv_pos_as_xyz
'x, y, z'
'-x, y, -z+1/2'
'x+1/2, y+1/2, z'
'-x+1/2, y+1/2, -z+1/2'
'-x, -y, -z'
'x, -y, z-1/2'
'-x+1/2, -y+1/2, -z'
'x+1/2, -y+1/2, z-1/2'

loop_
_atom_site_aniso_label
_atom_site_aniso_U_11
_atom_site_aniso_U_22
_atom_site_aniso_U_33
_atom_site_aniso_U_23
_atom_site_aniso_U_13
_atom_site_aniso_U_12
Sn1 0.0237(5) 0.0180(5) 0.0187(5) 0.00055(13) 0.0099(3) -0.00166(13)
P1 0.0186(9) 0.0165(9) 0.0130(8) 0.0008(6) 0.0042(6) -0.0019(6)
O1 0.023(2) 0.033(2) 0.017(2) -0.003(2) 0.008(2) -0.001(2)
O2 0.026(2) 0.023(2) 0.021(2) 0.005(2) 0.010(2) -0.002(2)
O3 0.028(2) 0.030(2) 0.024(2) 0.009(2) 0.013(2) 0.007(2)
O4 0.029(2) 0.025(2) 0.030(2) -0.002(2) 0.005(2) -0.013(2)
O10 0.054(6) 0.044(6) 0.026(5) 0.000(4) 0.017(4) -0.018(4)
N1 0.027(3) 0.040(4) 0.024(3) 0.002(2) 0.011(2) 0.009(3)
C1 0.038(4) 0.025(4) 0.034(4) 0.010(3) 0.016(3) 0.014(3)
C2 0.022(4) 0.023(5) 0.021(5) 0.000 0.005(4) 0.000

loop_
_atom_site_label
_atom_site_type_symbol
_atom_site_fract_x
_atom_site_fract_y
_atom_site_fract_z
_atom_site_U_iso_or_equiv
_atom_site_thermal_displace_type
_atom_site_occupancy
_atom_site_calc_flag
_atom_site_refinement_flags
Sn1 Sn 0.26303(2) -0.51647(6) -0.04299(4) 0.0195(4) Uani 1 d .
P1 P 0.34568(8) -0.2745(2) 0.2517(2) 0.0165(5) Uani 1 d .
O1 O 0.3552(2) -0.3698(5) 0.1126(4) 0.0245(9) Uani 1 d .
O2 O 0.3503(2) -0.4079(5) 0.3749(4) 0.0229(10) Uani 1 d .
O3 O 0.2617(2) -0.1960(5) 0.1949(5) 0.0267(11) Uani 1 d .
O4 O 0.4094(2) -0.1419(6) 0.3098(5) 0.0294(10) Uani 1 d .
O10 O 0.5601(5) -0.1005(11) 0.8467(9) 0.041(3) Uani 0.58(2) d P
H7 H 0.5780(5) -0.0382(11) 0.7968(9) 0.061 Uiso 0.58(2) calc PR
N1 N 0.5535(3) -0.2017(7) 0.5422(6) 0.0300(13) Uani 1 d .
H3 H 0.5725(3) -0.2687(7) 0.4868(6) 0.045 Uiso 1 calc R
H2 H 0.5900(3) -0.1254(7) 0.5924(6) 0.045 Uiso 1 calc R
H1 H 0.5105(3) -0.1482(7) 0.4802(6) 0.045 Uiso 1 calc R
C1 C 0.5323(4) -0.3080(10) 0.6559(8) 0.031(2) Uani 1 d .
H5 H 0.5789(4) -0.3675(10) 0.7231(8) 0.038 Uiso 1 calc R
H4 H 0.4928(4) -0.3921(10) 0.6018(8) 0.038 Uiso 1 calc R
C2 C 0.5000 -0.1937(12) 0.7500 0.023(2) Uani 1 d S

loop_
_atom_type_symbol
_atom_type_description
_atom_type_scat_dispersion_real
_atom_type_scat_dispersion_imag
_atom_type_scat_source
C C 0.0033 0.0016 'International Tables Vol C Tables 4.2.6.8 and 6.1.1.4'
H H 0.0000 0.0000 'International Tables Vol C Tables 4.2.6.8 and 6.1.1.4'
N N 0.0061 0.0033 'International Tables Vol C Tables 4.2.6.8 and 6.1.1.4'
O O 0.0106 0.0060 'International Tables Vol C Tables 4.2.6.8 and 6.1.1.4'
P P 0.1023 0.0942 'International Tables Vol C Tables 4.2.6.8 and 6.1.1.4'
Sn Sn -0.6537 1.4246 'International Tables Vol C Tables 4.2.6.8 and 6.1.1.4'

loop_
_geom_angle_atom_site_label_1
_geom_angle_atom_site_label_2
_geom_angle_atom_site_label_3
_geom_angle
_geom_angle_site_symmetry_1
_geom_angle_site_symmetry_3
O2 Sn1 O1 83.8(2) 6_545 .
O2 Sn1 O3 89.0(2) 6_545 7_545
O1 Sn1 O3 87.3(2) . 7_545
O4 P1 O2 112.1(2) . .
O4 P1 O3 112.3(3) . .
O2 P1 O3 107.9(2) . .
O4 P1 O1 109.3(2) . .
O2 P1 O1 107.7(2) . .
O3 P1 O1 107.4(2) . .
P1 O1 Sn1 122.3(2) . .
P1 O2 Sn1 129.0(2) . 6_546
P1 O3 Sn1 118.9(2) . 7_545
C2 O10 H7 109.5(4) . .
C1 N1 H3 109.5(4) . .
C1 N1 H2 109.5(4) . .
H3 N1 H2 109.5 . .
C1 N1 H1 109.5(3) . .
H3 N1 H1 109.5 . .
H2 N1 H1 109.5 . .
N1 C1 C2 109.4(7) . .
N1 C1 H5 109.8(3) . .
C2 C1 H5 109.8(3) . .
N1 C1 H4 109.8(4) . .
C2 C1 H4 109.8(4) . .
H5 C1 H4 108.2 . .
O10 C2 O10 114.4(10) . 2_656
O10 C2 C1 108.7(4) . 2_656
O10 C2 C1 108.8(5) 2_656 2_656
O10 C2 C1 108.8(5) . .
O10 C2 C1 108.7(4) 2_656 .
C1 C2 C1 107.3(9) 2_656 .

loop_
_geom_bond_atom_site_label_1
_geom_bond_atom_site_label_2
_geom_bond_distance
_geom_bond_site_symmetry_2
Sn1 O2 2.081(4) 6_545
Sn1 O1 2.114(4) .
Sn1 O3 2.131(4) 7_545
P1 O4 1.503(4) .
P1 O2 1.536(4) .
P1 O3 1.548(4) .
P1 O1 1.564(4) .
O2 Sn1 2.081(4) 6_546
O3 Sn1 2.131(4) 7_545
O10 C2 1.351(10) .
O10 H7 0.82 .
N1 C1 1.507(9) .
N1 H3 0.89 .
N1 H2 0.89 .
N1 H1 0.89 .
C1 C2 1.516(10) .
C1 H5 0.97 .
C1 H4 0.97 .
C2 O10 1.351(9) 2_656
C2 C1 1.516(10) 2_656
